data_4020160
loop_
_publ_author_name
'Irishi N. N. Namboothiri'
'Madhu Ganesh'
'Shaikh M. Mobin'
'Miriam Cojocaru'

_journal_name_full 'Journal of Organic Chemistry'
_journal_page_first 2235
_journal_page_last 2243
_journal_paper_doi 10.1021/jo048262x
_journal_volume 70
_journal_year 2005
_chemical_formula_sum 'C13 H17 N O7'
_chemical_formula_weight 299.28
_chemical_name_systematic
;
(5R,6R)-1,3,3a,4,5,6-Hexahydro-1-(nitromethyl)
isobenzofuran-5,6-diacetate
;
_space_group_IT_number 14
_symmetry_cell_setting monoclinic
_symmetry_space_group_name_Hall '-P 2yn'
_symmetry_space_group_name_H-M 'P 1 21/n 1'
_atom_sites_solution_hydrogens geom
_atom_sites_solution_primary direct
_atom_sites_solution_secondary difmap
_cell_angle_alpha 90.00
_cell_angle_beta 103.067(7)
_cell_angle_gamma 90.00
_cell_formula_units_Z 4
_cell_length_a 8.5280(10)
_cell_length_b 10.6700(7)
_cell_length_c 16.3100(10)
_cell_measurement_reflns_used 25
_cell_measurement_temperature 293(2)
_cell_measurement_theta_max 11.3400
_cell_measurement_theta_min 5.3300
_cell_volume 1445.7(2)
_diffrn_ambient_temperature 293(2)
_diffrn_detector_area_resol_mean ?
_diffrn_measurement_device_type 'Nonius MACH3'
_diffrn_measurement_method \w/q-scan
_diffrn_radiation_monochromator graphite
_diffrn_radiation_source 'fine-focus sealed tube'
_diffrn_radiation_type MoK\a
_diffrn_radiation_wavelength 0.71073
_diffrn_reflns_av_R_equivalents 0.0219
_diffrn_reflns_av_sigmaI/netI 0.0560
_diffrn_reflns_limit_h_max 0
_diffrn_reflns_limit_h_min -10
_diffrn_reflns_limit_k_max 12
_diffrn_reflns_limit_k_min 0
_diffrn_reflns_limit_l_max 19
_diffrn_reflns_limit_l_min -18
_diffrn_reflns_number 2708
_diffrn_reflns_theta_max 24.93
_diffrn_reflns_theta_min 2.29
_diffrn_standards_decay_% <3%
_diffrn_standards_interval_count ?
_diffrn_standards_interval_time 3600
_diffrn_standards_number 3
_exptl_absorpt_coefficient_mu 0.113
_exptl_absorpt_correction_T_max 0.9778
_exptl_absorpt_correction_T_min 0.9670
_exptl_absorpt_correction_type psi-scan
_exptl_absorpt_process_details
;
psi-scan (North, Philips & Mathews, 1968)
;
_exptl_crystal_colour Colourless
_exptl_crystal_density_diffrn 1.375
_exptl_crystal_density_meas ?
_exptl_crystal_density_method 'not measured'
_exptl_crystal_description Block
_exptl_crystal_F_000 632
_exptl_crystal_size_max 0.30
_exptl_crystal_size_mid 0.25
_exptl_crystal_size_min 0.20
_refine_ls_extinction_coef ?
_refine_ls_extinction_method none
_refine_ls_goodness_of_fit_ref 0.995
_refine_ls_hydrogen_treatment mixed
_refine_ls_matrix_type full
_refine_ls_number_parameters 258
_refine_ls_number_reflns 2527
_refine_ls_number_restraints 0
_refine_ls_restrained_S_all 0.995
_refine_ls_R_factor_all 0.1076
_refine_ls_R_factor_gt 0.0450
_refine_ls_shift/su_max 0.000
_refine_ls_shift/su_mean 0.000
_refine_ls_structure_factor_coef Fsqd
_refine_ls_weighting_details 'w=1/[\s^2^(Fo^2^)+(0.0574P)^2^+0.3925P] where P=(Fo^2^+2Fc^2^)/3'
_refine_ls_weighting_scheme calc
_refine_ls_wR_factor_gt 0.1037
_refine_ls_wR_factor_ref 0.1240
_reflns_number_gt 1536
_reflns_number_total 2527
_reflns_threshold_expression >2sigma(I)
_cod_depositor_comments
;
The following automatic conversions were performed:
'_symmetry_cell_setting' value 'Monoclinic' changed to 'monoclinic'
according to '/home/saulius/struct/CIF-dictionaries/cif_core.dic'
dictionary named 'cif_core.dic' version 2.4.1 from
2010-06-29.

'_exptl_absorpt_correction_type' value 'Psi-scan' changed to
'psi-scan' according to
'/home/saulius/struct/CIF-dictionaries/cif_core.dic' dictionary named
'cif_core.dic' version 2.4.1 from 2010-06-29.

Automatic conversion script
Id: cif_fix_enum 1527 2010-12-29 10:47:43Z saulius 

The following automatic conversions were performed:

'_refine_ls_weighting_scheme' value 'calc
w=1/[\s^2^(Fo^2^)+(0.0574P)^2^+0.3925P] where P=(Fo^2^+2Fc^2^)/3' was
changed to 'calc'. New tag '_refine_ls_weighting_details' was
created. The value of the new tag was set to
'w=1/[\s^2^(Fo^2^)+(0.0574P)^2^+0.3925P] where P=(Fo^2^+2Fc^2^)/3'.

Automatic conversion script
Id: cif_fix_values 3143 2015-03-26 13:38:13Z robertas 
;
_cod_original_sg_symbol_H-M 'P 21/n'
_cod_database_code 4020160

loop_
_symmetry_equiv_pos_as_xyz
'x, y, z'
'-x+1/2, y+1/2, -z+1/2'
'-x, -y, -z'
'x-1/2, -y-1/2, z-1/2'

loop_
_atom_site_label
_atom_site_type_symbol
_atom_site_fract_x
_atom_site_fract_y
_atom_site_fract_z
_atom_site_U_iso_or_equiv
_atom_site_adp_type
_atom_site_occupancy
_atom_site_calc_flag
_atom_site_refinement_flags
_atom_site_disorder_assembly
_atom_site_disorder_group
N1 N -0.5908(3) 1.1886(3) 0.84069(17) 0.0589(7) Uani 1 d . . .
O1 O -0.7268(3) 1.1740(3) 0.7981(2) 0.1058(10) Uani 1 d . . .
O2 O -0.5409(3) 1.2870(2) 0.87342(17) 0.0865(8) Uani 1 d . . .
O3 O -0.2826(2) 1.1668(2) 0.78402(13) 0.0659(6) Uani 1 d . . .
O4 O 0.1602(2) 0.72993(16) 0.89387(12) 0.0484(5) Uani 1 d . . .
O5 O 0.3861(2) 0.8400(2) 0.93697(15) 0.0685(6) Uani 1 d . . .
O6 O -0.0393(2) 0.75045(15) 1.01059(11) 0.0449(5) Uani 1 d . . .
O7 O -0.1846(3) 0.57540(19) 0.97767(13) 0.0654(6) Uani 1 d . . .
C1 C -0.4818(3) 1.0778(3) 0.8497(3) 0.0543(8) Uani 1 d . . .
C2 C -0.3090(3) 1.1123(3) 0.85998(18) 0.0430(6) Uani 1 d . . .
C3 C -0.1567(4) 1.1016(3) 0.75691(19) 0.0492(7) Uani 1 d . . .
C4 C -0.0640(3) 1.0307(2) 0.83316(16) 0.0370(6) Uani 1 d . . .
C5 C 0.0244(3) 0.9127(3) 0.81839(17) 0.0413(6) Uani 1 d . . .
C6 C 0.0651(3) 0.8402(2) 0.89978(17) 0.0383(6) Uani 1 d . . .
C7 C -0.0857(3) 0.7948(2) 0.92430(16) 0.0394(6) Uani 1 d . . .
C8 C -0.2086(3) 0.8970(2) 0.91731(17) 0.0407(6) Uani 1 d . . .
C9 C -0.1955(3) 1.0029(2) 0.87801(15) 0.0357(6) Uani 1 d . . .
C10 C 0.3216(3) 0.7419(3) 0.91593(18) 0.0488(7) Uani 1 d . . .
C11 C 0.4009(5) 0.6190(4) 0.9119(3) 0.0685(10) Uani 1 d . . .
C12 C -0.0950(3) 0.6377(2) 1.02871(18) 0.0428(6) Uani 1 d . . .
C13 C -0.0318(5) 0.6052(3) 1.1189(2) 0.0570(8) Uani 1 d . . .
H5 H -0.050(3) 0.857(2) 0.7752(15) 0.037(6) Uiso 1 d . . .
H7 H -0.132(3) 0.722(2) 0.8908(14) 0.029(6) Uiso 1 d . . .
H3 H -0.201(3) 1.038(3) 0.7132(17) 0.054(8) Uiso 1 d . . .
H6 H 0.121(3) 0.891(2) 0.9429(15) 0.031(6) Uiso 1 d . . .
H4 H 0.007(3) 1.089(2) 0.8668(16) 0.042(7) Uiso 1 d . . .
H2 H -0.283(3) 1.174(3) 0.9036(17) 0.054(8) Uiso 1 d . . .
H1A H -0.520(3) 1.027(3) 0.806(2) 0.065(10) Uiso 1 d . . .
H5A H 0.120(3) 0.929(2) 0.7992(17) 0.054(8) Uiso 1 d . . .
H13B H -0.046(4) 0.522(3) 1.1251(19) 0.075(10) Uiso 1 d . . .
H8 H -0.292(3) 0.880(2) 0.9458(16) 0.050(7) Uiso 1 d . . .
H3A H -0.091(3) 1.167(3) 0.7352(18) 0.071(9) Uiso 1 d . . .
H1 H -0.500(4) 1.034(3) 0.902(2) 0.086(11) Uiso 1 d . . .
H11B H 0.504(5) 0.631(3) 0.920(2) 0.081(11) Uiso 1 d . . .
H13 H 0.069(5) 0.635(3) 1.139(2) 0.103(14) Uiso 1 d . . .
H11 H 0.353(6) 0.580(4) 0.865(3) 0.14(2) Uiso 1 d . . .
H13A H -0.097(4) 0.647(3) 1.156(2) 0.100(12) Uiso 1 d . . .
H11A H 0.376(5) 0.568(4) 0.955(3) 0.113(15) Uiso 1 d . . .
